data_7708725
loop_
_publ_author_name
'P\'o\/lrolniczak, Aleksandra'
'Sobczak, Szymon'
'Nikolayenko, Varvara'
'Barbour, Len'
'Katrusiak, Andrzej'

_publ_section_title
;
 Solvent-controlled elongation and mechanochemical strain in a
 metal-organic framework
;
_journal_name_full 'Dalton Transactions'
_journal_paper_doi 10.1039/D1DT01937F
_journal_year 2021
_chemical_formula_moiety 'C39 H24 F6 N2 O4 S2 Zn'
_chemical_formula_sum 'C39 H24 F6 N2 O4 S2 Zn'
_chemical_formula_weight 828.09
_chemical_name_common DMOF
_chemical_name_systematic 1,2-bis(2-ethyl-5-phenyl-3-thienyl)perfluorocyclopentene
_space_group_crystal_system orthorhombic
_space_group_IT_number 19
_space_group_name_Hall 'P 2ac 2ab'
_space_group_name_H-M_alt 'P 21 21 21'
_atom_sites_solution_hydrogens geom
_atom_sites_solution_primary direct
_audit_creation_date 2019-02-12
_audit_creation_method
;
Olex2 1.2
(compiled 2018.05.29 svn.r3508 for OlexSys, GUI svn.r5506)
;
_audit_update_record
;
2019-09-30 deposited with the CCDC.	2021-11-02 downloaded from the CCDC.
;
_cell_angle_alpha 90
_cell_angle_beta 90
_cell_angle_gamma 90
_cell_formula_units_Z 4
_cell_length_a 7.033(3)
_cell_length_b 25.167(15)
_cell_length_c 29.00(4)
_cell_measurement_reflns_used 801
_cell_measurement_temperature 293(2)
_cell_measurement_theta_max 23.7670
_cell_measurement_theta_min 3.9080
_cell_volume 5133(8)
_computing_cell_refinement 'CrysAlisPro 1.171.38.43 (Rigaku OD, 2015)'
_computing_data_collection 'CrysAlisPro 1.171.38.43 (Rigaku OD, 2015)'
_computing_data_reduction 'CrysAlisPro 1.171.38.43 (Rigaku OD, 2015)'
_computing_molecular_graphics 'Olex2 (Dolomanov et al., 2009)'
_computing_publication_material 'Olex2 (Dolomanov et al., 2009)'
_computing_structure_refinement 'ShelXL (Sheldrick, 2015)'
_computing_structure_solution 'ShelXS (Sheldrick, 2008)'
_diffrn_ambient_temperature 293(2)
_diffrn_detector 'CCD plate'
_diffrn_detector_area_resol_mean 16.2413
_diffrn_detector_type Eos
_diffrn_measured_fraction_theta_full 0.156
_diffrn_measured_fraction_theta_max 0.712
_diffrn_measurement_details
;
List of Runs (angles in degrees, time in seconds):

  # Type    Start    End  Width  t~exp~   \w     \q     \k     \f   Frames
#--------------------------------------------------------------------------
  1  \f    -35.00  19.40   0.80   25.00   0.00 -30.00   0.00    --    68
  2  \f    140.00 200.00   0.80   25.00   0.00 -30.00   0.00    --    75
  3  \f    160.00 216.80   0.80   25.00   0.00  30.00   0.00    --    71
  4  \f    -20.00  34.40   0.80   25.00   0.00  30.00   0.00    --    68
  5  \w    -24.00  24.00   0.80   25.00    --   30.00  39.46 -12.90   60
  6  \w    -24.00  24.00   0.80   25.00    --   30.00  39.46 167.10   60
  7  \w    -50.00  10.00   0.80   25.00    --  -30.00  39.46 167.10   75
  8  \w    -50.00  10.00   0.80   25.00    --  -30.00  39.46 -12.90   75
  9  \w    -64.00  -8.00   0.80   25.00    --  -30.00  81.40 -28.90   70
 10  \w    -64.00  -8.00   0.80   25.00    --  -30.00  81.40 151.10   70
 11  \w    -19.00   7.40   0.80   25.00    --   30.00  81.40 151.10   33
 12  \w    -19.00   7.40   0.80   25.00    --   30.00  81.40 -28.90   33
 13  \w    -43.00 -21.40   0.80   25.00    --   30.00 134.60 -56.90   27
 14  \w    -43.00 -21.40   0.80   25.00    --   30.00 134.60 123.10   27
 15  \w    -90.00 -36.40   0.80   25.00    --  -30.00 134.60 123.10   67
 16  \w    -90.00 -36.40   0.80   25.00    --  -30.00 134.60 -56.90   67
;
_diffrn_measurement_device 'four-circle diffractometer'
_diffrn_measurement_device_type 'Xcalibur, Eos'
_diffrn_measurement_method '\w and \f scans'
_diffrn_orient_matrix_type 'CrysAlisPro convention (1999,Acta A55,543-557)'
_diffrn_orient_matrix_UB_11 -0.0103257000
_diffrn_orient_matrix_UB_12 0.0149540000
_diffrn_orient_matrix_UB_13 0.0205468000
_diffrn_orient_matrix_UB_21 -0.0601772000
_diffrn_orient_matrix_UB_22 0.0184256000
_diffrn_orient_matrix_UB_23 -0.0113824000
_diffrn_orient_matrix_UB_31 -0.0808657000
_diffrn_orient_matrix_UB_32 -0.0154171000
_diffrn_orient_matrix_UB_33 0.0062036000
_diffrn_radiation_monochromator graphite
_diffrn_radiation_probe x-ray
_diffrn_radiation_type MoK\a
_diffrn_radiation_wavelength 0.71073
_diffrn_reflns_av_R_equivalents 0.3847
_diffrn_reflns_av_unetI/netI 0.2012
_diffrn_reflns_Laue_measured_fraction_full 0.156
_diffrn_reflns_Laue_measured_fraction_max 0.712
_diffrn_reflns_limit_h_max 4
_diffrn_reflns_limit_h_min -4
_diffrn_reflns_limit_k_max 17
_diffrn_reflns_limit_k_min -17
_diffrn_reflns_limit_l_max 16
_diffrn_reflns_limit_l_min -16
_diffrn_reflns_number 9017
_diffrn_reflns_point_group_measured_fraction_full 0.151
_diffrn_reflns_point_group_measured_fraction_max 0.739
_diffrn_reflns_theta_full 25.242
_diffrn_reflns_theta_max 14.584
_diffrn_reflns_theta_min 4.034
_diffrn_source 'fine-focus sealed X-ray tube'
_diffrn_source_type 'Enhance (Mo) X-ray Source'
_exptl_absorpt_coefficient_mu 0.613
_exptl_absorpt_correction_T_max 0.976
_exptl_absorpt_correction_T_min 0.975
_exptl_absorpt_correction_type gaussian
_exptl_absorpt_process_details
;
CrysAlisPro 1.171.38.43 (Rigaku Oxford Diffraction, 2015)
Numerical absorption correction based on gaussian integration over
			a multifaceted crystal model
Empirical absorption correction using spherical harmonics,
 implemented in SCALE3 ABSPACK scaling algorithm.
;
_exptl_crystal_colour pink
_exptl_crystal_density_diffrn 1.071
_exptl_crystal_description plate
_exptl_crystal_F_000 1680
_exptl_crystal_preparation 'mounted in a diamond-anvil cell '
_exptl_crystal_size_max 0.307
_exptl_crystal_size_mid 0.214
_exptl_crystal_size_min 0.126
_refine_diff_density_max 0.246
_refine_diff_density_min -0.192
_refine_diff_density_rms 0.045
_refine_ls_abs_structure_details
;
 Flack x determined using 163 quotients [(I+)-(I-)]/[(I+)+(I-)]
 (Parsons and Flack (2004), Acta Cryst. A60, s61).
;
_refine_ls_abs_structure_Flack 0.04(8)
_refine_ls_extinction_method none
_refine_ls_goodness_of_fit_ref 1.180
_refine_ls_hydrogen_treatment constr
_refine_ls_matrix_type full
_refine_ls_number_parameters 414
_refine_ls_number_reflns 1405
_refine_ls_number_restraints 781
_refine_ls_restrained_S_all 0.991
_refine_ls_R_factor_all 0.1849
_refine_ls_R_factor_gt 0.1196
_refine_ls_shift/su_max 0.023
_refine_ls_shift/su_mean 0.011
_refine_ls_structure_factor_coef Fsqd
_refine_ls_weighting_details
;
 w=1/[\s^2^(Fo^2^)+(0.2000P)^2^]
 where P=(Fo^2^+2Fc^2^)/3
;
_refine_ls_weighting_scheme calc
_refine_ls_wR_factor_gt 0.3102
_refine_ls_wR_factor_ref 0.3718
_reflns_Friedel_coverage 0.705
_reflns_Friedel_fraction_full 0.144
_reflns_Friedel_fraction_max 0.782
_reflns_number_gt 693
_reflns_number_total 1405
_reflns_threshold_expression 'I > 2\s(I)'
_cod_data_source_file d1dt01937f2.cif
_cod_data_source_block DMOF_0_10_GPa_Gly
_cod_original_cell_volume 5134(9)
_cod_database_code 7708725
_shelx_shelxl_version_number 2017/1
_shelx_space_group_comment
;
The symmetry employed for this shelxl refinement is uniquely defined
by the following loop, which should always be used as a source of
symmetry information in preference to the above space-group names.
They are only intended as comments.
;
_shelx_estimated_absorpt_t_max 0.887
_shelx_estimated_absorpt_t_min 0.862

loop_
_space_group_symop_operation_xyz
'x, y, z'
'-x+1/2, -y, z+1/2'
'x+1/2, -y+1/2, -z'
'-x, y+1/2, -z+1/2'

loop_
_atom_site_label
_atom_site_type_symbol
_atom_site_fract_x
_atom_site_fract_y
_atom_site_fract_z
_atom_site_U_iso_or_equiv
_atom_site_adp_type
_atom_site_occupancy
_atom_site_site_symmetry_order
_atom_site_calc_flag
_atom_site_refinement_flags_posn
_atom_site_refinement_flags_adp
_atom_site_refinement_flags_occupancy
_atom_site_disorder_assembly
_atom_site_disorder_group
Zn1 Zn 0.4172(14) 0.4573(4) 0.2627(6) 0.232(8) Uani 1 1 d . U . . .
S2 S -0.046(3) 0.4906(8) 0.6230(11) 0.206(13) Uani 1 1 d D U . . .
C18 C -0.208(5) 0.4637(13) 0.641(2) 0.21(2) Uani 1 1 d DG U . . .
C17 C -0.178(7) 0.4083(12) 0.635(2) 0.21(2) Uani 1 1 d G U . . .
H17 H -0.2615 0.3815 0.6440 0.253 Uiso 1 1 calc DR . . . .
C16 C 0.003(7) 0.4009(9) 0.615(2) 0.22(2) Uani 1 1 d DG U . . .
C19 C 0.085(5) 0.4518(11) 0.607(2) 0.21(2) Uani 1 1 d DG U . . .
S1 S -0.168(3) 0.3833(10) 0.4631(11) 0.247(12) Uani 1 1 d D U . . .
C9 C -0.200(5) 0.3576(18) 0.5060(13) 0.24(2) Uani 1 1 d DG U . . .
C8 C -0.022(7) 0.339(2) 0.5226(14) 0.223(18) Uani 1 1 d DG U . . .
C7 C 0.120(4) 0.3532(19) 0.4900(17) 0.216(19) Uani 1 1 d DG U . . .
H7 H 0.2491 0.3458 0.4923 0.259 Uiso 1 1 calc R . . . .
C6 C 0.030(4) 0.3806(18) 0.4532(14) 0.214(17) Uani 1 1 d DG U . . .
O1 O 0.542(6) 0.5254(19) 0.279(3) 0.207(18) Uani 1 1 d . U . . .
N2 N -0.699(5) 0.510(2) 0.719(2) 0.24(3) Uani 1 1 d . U . . .
C23 C -0.670(6) 0.456(2) 0.709(2) 0.24(3) Uani 1 1 d G U . . .
H23 H -0.7584 0.4309 0.7187 0.288 Uiso 1 1 calc R . . . .
C22 C -0.510(7) 0.4402(17) 0.684(2) 0.24(3) Uani 1 1 d G U . . .
H22 H -0.4914 0.4044 0.6778 0.288 Uiso 1 1 calc DR . . . .
C21 C -0.379(5) 0.478(2) 0.6696(17) 0.24(3) Uani 1 1 d DG U . . .
C25 C -0.407(6) 0.531(2) 0.6794(19) 0.22(3) Uani 1 1 d G U . . .
H25 H -0.3193 0.5563 0.6695 0.269 Uiso 1 1 calc R . . . .
C24 C -0.567(7) 0.5471(17) 0.704(2) 0.23(3) Uani 1 1 d G U . . .
H24 H -0.5864 0.5829 0.7104 0.276 Uiso 1 1 calc R . . . .
C26 C 0.692(9) 0.531(2) 0.302(4) 0.19(2) Uani 1 1 d D U . . .
C32 C 0.975(6) 0.5886(18) 0.319(2) 0.22(2) Uani 1 1 d D U . . .
H32 H 1.0216 0.5615 0.3379 0.265 Uiso 1 1 calc R . . . .
C31 C 1.074(5) 0.6361(19) 0.3155(18) 0.20(2) Uani 1 1 d DG U . . .
H31 H 1.1870 0.6409 0.3316 0.246 Uiso 1 1 calc R . . . .
C30 C 1.004(5) 0.6767(15) 0.2877(19) 0.20(2) Uani 1 1 d DG U . . .
C29 C 0.835(6) 0.6696(18) 0.264(2) 0.21(2) Uani 1 1 d DG U . . .
H29 H 0.7885 0.6967 0.2450 0.249 Uiso 1 1 calc R . . . .
C28 C 0.736(5) 0.6220(19) 0.267(2) 0.22(2) Uani 1 1 d DG U . . .
H28 H 0.6231 0.6173 0.2512 0.259 Uiso 1 1 calc R . . . .
C27 C 0.806(6) 0.5815(15) 0.295(2) 0.21(2) Uani 1 1 d DG U . . .
C1 C 0.418(5) 0.393(2) 0.366(2) 0.217(19) Uani 1 1 d . U . . .
H1 H 0.5452 0.3826 0.3630 0.260 Uiso 1 1 calc R . . . .
N1 N 0.336(9) 0.4241(19) 0.3318(16) 0.224(18) Uani 1 1 d G U . . .
C5 C 0.146(9) 0.4391(16) 0.3357(18) 0.22(2) Uani 1 1 d G U . . .
H5 H 0.0905 0.4601 0.3130 0.261 Uiso 1 1 calc R . . . .
C4 C 0.039(5) 0.4226(19) 0.373(2) 0.22(2) Uani 1 1 d G U . . .
H4 H -0.0875 0.4326 0.3760 0.258 Uiso 1 1 calc R . . . .
C3 C 0.122(7) 0.391(2) 0.4072(16) 0.206(18) Uani 1 1 d DG U . . .
C2 C 0.312(7) 0.3761(18) 0.4034(17) 0.213(19) Uani 1 1 d G U . . .
H2 H 0.3673 0.3550 0.4260 0.256 Uiso 1 1 calc R . . . .
C39 C 1.321(7) 0.7194(18) 0.288(3) 0.23(3) Uani 1 1 d . U . . .
H39 H 1.3653 0.6898 0.3042 0.273 Uiso 1 1 calc R . . . .
C38 C 1.443(6) 0.7616(19) 0.279(3) 0.24(3) Uani 1 1 d DG U . . .
H38 H 1.5685 0.7602 0.2889 0.288 Uiso 1 1 calc R . . . .
C36 C 1.376(6) 0.8058(18) 0.255(3) 0.24(2) Uani 1 1 d DG U . . .
C35 C 1.188(7) 0.8078(19) 0.241(3) 0.25(3) Uani 1 1 d DG U . . .
H35 H 1.1441 0.8374 0.2248 0.304 Uiso 1 1 calc R . . . .
C34 C 1.067(6) 0.766(2) 0.250(3) 0.26(3) Uani 1 1 d G U . . .
H34 H 0.9408 0.7670 0.2400 0.307 Uiso 1 1 calc R . . . .
C33 C 1.133(7) 0.721(2) 0.274(3) 0.24(3) Uani 1 1 d DG U . . .
O2 O 0.710(6) 0.494(2) 0.324(3) 0.21(2) Uani 1 1 d . U . . .
F2 F 0.041(8) 0.2309(18) 0.550(2) 0.250(19) Uani 1 1 d . U . . .
F1 F 0.332(7) 0.2617(17) 0.542(2) 0.245(19) Uani 1 1 d . U . . .
C15 C 0.070(8) 0.3451(14) 0.608(4) 0.235(19) Uani 1 1 d D U . . .
C14 C 0.128(11) 0.306(4) 0.6408(17) 0.268(18) Uani 1 1 d DG U . . .
C13 C 0.198(9) 0.2615(19) 0.616(3) 0.261(17) Uani 1 1 d DG U . . .
C12 C 0.184(11) 0.273(3) 0.568(3) 0.250(17) Uani 1 1 d G U . . .
C11 C 0.105(10) 0.325(4) 0.563(2) 0.227(18) Uani 1 1 d DG U . . .
F3 F 0.463(6) 0.2690(17) 0.625(2) 0.27(2) Uani 1 1 d D U . . .
F6 F -0.028(7) 0.2765(19) 0.674(2) 0.31(2) Uani 1 1 d D U . . .
C20 C 0.258(7) 0.461(2) 0.578(2) 0.21(3) Uani 1 1 d D U . . .
H20A H 0.2325 0.4490 0.5466 0.317 Uiso 1 1 calc GR . . . .
H20B H 0.3629 0.4408 0.5899 0.317 Uiso 1 1 calc GR . . . .
H20C H 0.2894 0.4978 0.5773 0.317 Uiso 1 1 calc GR . . . .
C10 C -0.381(9) 0.358(4) 0.533(3) 0.33(4) Uani 1 1 d D U . . .
H10A H -0.4340 0.3229 0.5343 0.490 Uiso 1 1 calc GR . . . .
H10B H -0.4708 0.3818 0.5192 0.490 Uiso 1 1 calc GR . . . .
H10C H -0.3554 0.3699 0.5642 0.490 Uiso 1 1 calc GR . . . .
F5 F 0.234(7) 0.3194(17) 0.690(2) 0.27(2) Uani 1 1 d D U . . .
F4 F 0.177(6) 0.2098(14) 0.6357(19) 0.245(19) Uani 1 1 d D U . . .
C37 C 1.485(7) 0.857(2) 0.261(2) 0.23(3) Uani 1 1 d D U . . .
O3 O 1.392(7) 0.898(2) 0.252(3) 0.23(3) Uani 1 1 d D U . . .
O4 O 1.654(8) 0.8572(18) 0.273(2) 0.19(2) Uani 1 1 d D U . . .

loop_
_atom_site_aniso_label
_atom_site_aniso_U_11
_atom_site_aniso_U_22
_atom_site_aniso_U_33
_atom_site_aniso_U_23
_atom_site_aniso_U_13
_atom_site_aniso_U_12
Zn1 0.169(10) 0.157(10) 0.37(2) 0.038(9) -0.012(10) -0.003(8)
S2 0.138(17) 0.161(18) 0.32(4) -0.015(15) -0.02(2) 0.025(13)
C18 0.14(2) 0.17(3) 0.32(6) -0.04(2) -0.01(3) 0.013(18)
C17 0.16(3) 0.17(2) 0.30(6) -0.04(2) -0.01(3) 0.009(19)
C16 0.17(3) 0.16(2) 0.33(5) -0.015(18) 0.01(3) 0.023(17)
C19 0.15(3) 0.16(2) 0.33(5) 0.00(2) 0.00(3) 0.028(18)
S1 0.167(16) 0.20(2) 0.38(3) 0.067(19) 0.018(19) -0.003(17)
C9 0.19(2) 0.17(4) 0.37(4) 0.05(3) 0.02(2) -0.01(2)
C8 0.19(3) 0.13(3) 0.34(3) 0.02(2) 0.02(2) -0.02(2)
C7 0.18(2) 0.13(4) 0.34(3) 0.01(2) 0.00(2) -0.02(2)
C6 0.16(2) 0.13(3) 0.34(3) 0.02(2) 0.00(2) -0.02(2)
O1 0.14(3) 0.14(2) 0.34(5) 0.04(2) -0.01(3) 0.00(2)
N2 0.15(3) 0.20(4) 0.37(7) -0.08(4) 0.01(4) -0.02(3)
C23 0.16(3) 0.20(4) 0.37(7) -0.07(4) 0.02(4) -0.02(3)
C22 0.17(3) 0.19(4) 0.36(7) -0.08(3) 0.03(4) -0.02(3)
C21 0.15(3) 0.18(3) 0.38(7) -0.07(3) 0.02(4) -0.01(2)
C25 0.13(3) 0.18(3) 0.36(7) -0.07(3) 0.00(4) 0.00(2)
C24 0.14(4) 0.19(4) 0.36(7) -0.08(4) 0.00(4) -0.01(3)
C26 0.13(3) 0.14(3) 0.31(5) 0.02(2) 0.01(3) 0.01(2)
C32 0.15(3) 0.15(3) 0.35(6) 0.04(3) 0.00(3) -0.01(2)
C31 0.14(3) 0.14(3) 0.34(6) 0.02(3) 0.02(3) 0.00(2)
C30 0.15(3) 0.13(3) 0.31(6) 0.01(3) 0.04(3) 0.02(2)
C29 0.16(3) 0.14(3) 0.32(6) 0.01(3) 0.03(3) 0.01(2)
C28 0.16(3) 0.15(3) 0.34(6) 0.03(3) 0.00(3) 0.00(2)
C27 0.14(3) 0.15(3) 0.34(5) 0.02(3) 0.01(3) 0.00(2)
C1 0.18(3) 0.11(4) 0.36(4) 0.04(3) 0.01(3) 0.00(3)
N1 0.18(3) 0.12(3) 0.37(3) 0.04(2) 0.00(2) 0.01(3)
C5 0.18(3) 0.12(4) 0.36(4) 0.03(3) 0.00(3) 0.00(3)
C4 0.18(3) 0.12(4) 0.35(3) 0.02(3) 0.00(2) -0.01(3)
C3 0.17(3) 0.11(3) 0.34(3) 0.02(2) 0.00(2) -0.02(2)
C2 0.17(3) 0.10(4) 0.36(4) 0.03(3) 0.01(2) -0.01(3)
C39 0.17(3) 0.17(3) 0.34(7) 0.05(3) 0.02(3) -0.01(2)
C38 0.19(3) 0.18(3) 0.35(7) 0.06(3) 0.00(3) -0.02(3)
C36 0.20(3) 0.17(3) 0.33(7) 0.05(3) -0.01(4) -0.02(2)
C35 0.21(3) 0.18(3) 0.37(7) 0.06(3) -0.02(4) -0.02(3)
C34 0.20(3) 0.17(4) 0.39(7) 0.06(4) -0.01(4) -0.01(3)
C33 0.18(3) 0.17(3) 0.38(7) 0.05(3) 0.01(3) -0.01(2)
O2 0.14(3) 0.15(3) 0.34(6) 0.03(3) -0.03(3) -0.02(3)
F2 0.28(3) 0.16(3) 0.31(5) 0.00(2) 0.01(3) 0.04(2)
F1 0.26(3) 0.15(3) 0.32(4) -0.01(2) 0.02(3) 0.06(2)
C15 0.22(4) 0.16(2) 0.33(3) -0.005(17) 0.02(2) 0.04(2)
C14 0.30(4) 0.18(3) 0.32(3) -0.008(18) 0.03(2) 0.08(2)
C13 0.29(3) 0.17(3) 0.32(3) -0.005(18) 0.02(2) 0.07(2)
C12 0.27(3) 0.16(3) 0.32(3) -0.009(18) 0.02(2) 0.05(2)
C11 0.20(3) 0.15(3) 0.33(3) -0.003(16) 0.02(2) 0.03(2)
F3 0.28(3) 0.24(4) 0.29(6) -0.05(3) 0.03(3) 0.06(2)
F6 0.34(4) 0.25(4) 0.35(4) 0.01(3) 0.04(3) 0.06(3)
C20 0.14(3) 0.16(5) 0.33(7) 0.02(4) -0.01(4) 0.03(3)
C10 0.22(4) 0.33(9) 0.43(6) 0.08(6) 0.06(4) 0.00(4)
F5 0.32(4) 0.17(4) 0.32(4) 0.00(2) 0.02(3) 0.09(3)
F4 0.26(4) 0.17(3) 0.31(5) -0.01(2) 0.00(3) 0.07(2)
C37 0.22(3) 0.18(3) 0.29(7) 0.07(3) -0.02(4) -0.02(3)
O3 0.22(3) 0.16(3) 0.29(7) 0.05(3) -0.05(4) -0.03(3)
O4 0.21(3) 0.21(4) 0.14(6) 0.08(3) 0.02(3) -0.03(3)

loop_
_atom_type_symbol
_atom_type_description
_atom_type_scat_dispersion_real
_atom_type_scat_dispersion_imag
_atom_type_scat_source
C C 0.0033 0.0016 'International Tables Vol C Tables 4.2.6.8 and 6.1.1.4'
H H 0.0000 0.0000 'International Tables Vol C Tables 4.2.6.8 and 6.1.1.4'
F F 0.0171 0.0103 'International Tables Vol C Tables 4.2.6.8 and 6.1.1.4'
N N 0.0061 0.0033 'International Tables Vol C Tables 4.2.6.8 and 6.1.1.4'
O O 0.0106 0.0060 'International Tables Vol C Tables 4.2.6.8 and 6.1.1.4'
S S 0.1246 0.1234 'International Tables Vol C Tables 4.2.6.8 and 6.1.1.4'
Zn Zn 0.2839 1.4301 'International Tables Vol C Tables 4.2.6.8 and 6.1.1.4'

loop_
_exptl_crystal_face_index_h
_exptl_crystal_face_index_k
_exptl_crystal_face_index_l
_exptl_crystal_face_perp_dist
0 25 47 0.1000
11 0 29 0.1000
11 0 -29 0.1000
0 25 -47 0.1000
-7 41 0 0.1000
0 -25 47 0.1000
7 -41 0 0.1000
0 -25 -47 0.1000
-11 0 -29 0.1000
-11 0 29 0.1000
7 41 0 0.1000
-7 -41 0 0.1000

loop_
_geom_angle_atom_site_label_1
_geom_angle_atom_site_label_2
_geom_angle_atom_site_label_3
_geom_angle
_geom_angle_site_symmetry_1
_geom_angle_site_symmetry_3
_geom_angle_publ_flag
O1 Zn1 N2 97(2) . 2_464 ?
O1 Zn1 N1 103(2) . . ?
O1 Zn1 O3 113(2) . 4_745 ?
N2 Zn1 N1 119(2) 2_464 . ?
O3 Zn1 N2 128(3) 4_745 2_464 ?
O3 Zn1 N1 95(3) 4_745 . ?
C18 S2 C16 72.0 . . ?
C18 S2 C19 108.0 . . ?
C19 S2 C16 36.0 . . ?
S2 C18 C17 108.0 . . ?
S2 C18 C21 137(4) . . ?
C17 C18 C21 114(4) . . ?
C16 C17 C18 108.0 . . ?
C17 C16 S2 72.0 . . ?
C17 C16 C15 117(4) . . ?
C19 C16 S2 36.0 . . ?
C19 C16 C17 108.0 . . ?
C19 C16 C15 135(4) . . ?
C15 C16 S2 170(4) . . ?
S2 C19 C20 127.5(16) . . ?
C16 C19 S2 108.0 . . ?
C16 C19 C20 123.2(16) . . ?
C9 S1 C8 36.0 . . ?
C6 S1 C9 108.0 . . ?
C6 S1 C8 72.0 . . ?
S1 C9 C8 108.0 . . ?
S1 C9 C10 126.4(16) . . ?
C8 C9 C10 124.8(17) . . ?
C9 C8 S1 36.0 . . ?
C9 C8 C7 108.0 . . ?
C9 C8 C11 149(5) . . ?
C7 C8 S1 72.0 . . ?
C7 C8 C11 100(5) . . ?
C11 C8 S1 164(5) . . ?
C6 C7 C8 108.0 . . ?
S1 C6 C3 126.4(16) . . ?
C7 C6 S1 108.0 . . ?
C7 C6 C3 123.8(17) . . ?
C26 O1 Zn1 127(4) . . ?
C23 N2 Zn1 127(3) . 2_465 ?
C23 N2 C24 120.0 . . ?
C24 N2 Zn1 113(3) . 2_465 ?
N2 C23 C22 120.00(7) . . ?
C21 C22 C23 120.0 . . ?
C22 C21 C18 123(4) . . ?
C22 C21 C25 120.0 . . ?
C25 C21 C18 117(4) . . ?
C24 C25 C21 120.00(6) . . ?
C25 C24 N2 120.0 . . ?
O1 C26 C27 119(5) . . ?
O2 C26 O1 107(6) . . ?
O2 C26 C27 134(6) . . ?
C31 C32 C27 120.0 . . ?
C32 C31 C30 120.0 . . ?
C31 C30 C29 120.0 . . ?
C31 C30 C33 119.7(15) . . ?
C29 C30 C33 118.3(15) . . ?
C28 C29 C30 120.0 . . ?
C29 C28 C27 120.0 . . ?
C32 C27 C26 119.9(15) . . ?
C28 C27 C26 120.0(14) . . ?
C28 C27 C32 120.0 . . ?
N1 C1 C2 120.0 . . ?
C1 N1 Zn1 137(4) . . ?
C1 N1 C5 120.0 . . ?
C5 N1 Zn1 102(4) . . ?
C4 C5 N1 120.0 . . ?
C5 C4 C3 120.0 . . ?
C4 C3 C6 123(4) . . ?
C2 C3 C6 116(4) . . ?
C2 C3 C4 120.0 . . ?
C3 C2 C1 120.0 . . ?
C38 C39 C33 120.0 . . ?
C39 C38 C36 120.0 . . ?
C38 C36 C35 120.00(5) . . ?
C38 C36 C37 117.7(16) . . ?
C35 C36 C37 118.7(16) . . ?
C34 C35 C36 120.0 . . ?
C35 C34 C33 120.0 . . ?
C39 C33 C30 118(2) . . ?
C34 C33 C30 122(2) . . ?
C34 C33 C39 120.00(7) . . ?
C14 C15 C16 131(9) . . ?
C11 C15 C16 121(9) . . ?
C11 C15 C14 108.0 . . ?
C15 C14 F6 121(6) . . ?
C15 C14 F5 124(8) . . ?
C13 C14 C15 108.0 . . ?
C13 C14 F6 100(6) . . ?
C13 C14 F5 116(8) . . ?
F5 C14 F6 83(4) . . ?
C14 C13 C12 108.0 . . ?
C14 C13 F3 101(5) . . ?
C14 C13 F4 119(8) . . ?
C12 C13 F3 100(5) . . ?
C12 C13 F4 125(9) . . ?
F4 C13 F3 98(3) . . ?
F1 C12 F2 100(4) . . ?
F1 C12 C13 117(8) . . ?
F1 C12 C11 117(8) . . ?
C13 C12 F2 104(7) . . ?
C11 C12 F2 110(6) . . ?
C11 C12 C13 108.0 . . ?
C15 C11 C8 122(9) . . ?
C12 C11 C8 121(9) . . ?
C12 C11 C15 108.0 . . ?
O3 C37 C36 115(4) . . ?
O3 C37 O4 124(6) . . ?
O4 C37 C36 121(4) . . ?
C37 O3 Zn1 108(4) . 4_755 ?

loop_
_geom_bond_atom_site_label_1
_geom_bond_atom_site_label_2
_geom_bond_distance
_geom_bond_site_symmetry_2
_geom_bond_publ_flag
Zn1 O1 1.99(5) . ?
Zn1 N2 2.16(4) 2_464 ?
Zn1 N1 2.25(4) . ?
Zn1 O3 2.06(5) 4_745 ?
S2 C18 1.4200 . ?
S2 C16 2.2976 . ?
S2 C19 1.4200 . ?
C18 C17 1.4200 . ?
C18 C21 1.51(3) . ?
C17 C16 1.4200 . ?
C16 C19 1.4200 . ?
C16 C15 1.49(2) . ?
C19 C20 1.51(3) . ?
S1 C9 1.4200 . ?
S1 C8 2.2976 . ?
S1 C6 1.4200 . ?
C9 C8 1.4200 . ?
C9 C10 1.51(3) . ?
C8 C7 1.4200 . ?
C8 C11 1.53(3) . ?
C7 C6 1.4200 . ?
C6 C3 1.51(3) . ?
O1 C26 1.25(8) . ?
N2 Zn1 2.17(4) 2_465 ?
N2 C23 1.3900 . ?
N2 C24 1.3900 . ?
C23 C22 1.3900 . ?
C22 C21 1.3900 . ?
C21 C25 1.3900 . ?
C25 C24 1.3900 . ?
C26 C27 1.51(3) . ?
C26 O2 1.14(7) . ?
C32 C31 1.3900 . ?
C32 C27 1.3900 . ?
C31 C30 1.3900 . ?
C30 C29 1.3900 . ?
C30 C33 1.50(3) . ?
C29 C28 1.3900 . ?
C28 C27 1.3900 . ?
C1 N1 1.3900 . ?
C1 C2 1.3900 . ?
N1 C5 1.3900 . ?
C5 C4 1.3900 . ?
C4 C3 1.3900 . ?
C3 C2 1.3900 . ?
C39 C38 1.3900 . ?
C39 C33 1.3900 . ?
C38 C36 1.3900 . ?
C36 C35 1.3900 . ?
C36 C37 1.51(3) . ?
C35 C34 1.3900 . ?
C34 C33 1.3900 . ?
F2 C12 1.55(7) . ?
F1 C12 1.32(7) . ?
C15 C14 1.4200 . ?
C15 C11 1.4200 . ?
C14 C13 1.4200 . ?
C14 F6 1.65(6) . ?
C14 F5 1.64(6) . ?
C13 C12 1.4200 . ?
C13 F3 1.89(7) . ?
C13 F4 1.43(3) . ?
C12 C11 1.4200 . ?
C37 O3 1.23(4) . ?
C37 O4 1.24(4) . ?
O3 Zn1 2.06(5) 4_755 ?

loop_
_smtbx_masks_void_nr
_smtbx_masks_void_average_x
_smtbx_masks_void_average_y
_smtbx_masks_void_average_z
_smtbx_masks_void_volume
_smtbx_masks_void_count_electrons
_smtbx_masks_void_content
1 -0.830 0.250 0.000 894.4 11.2 ?
2 -0.209 -0.250 0.500 894.4 10.5 ?
3 0.175 0.312 0.322 9.6 2.6 ?
4 -0.175 0.813 0.178 9.6 2.6 ?
5 0.325 0.688 0.822 9.6 2.5 ?
6 0.675 0.187 0.678 9.6 2.7 ?
